data_1100753
loop_
_publ_author_name
'James D. Crowley'
'Ian M. Steele'
'B. Bosnich'

_publ_section_title
;

Supramolecular Recognition Forces: An Examination of Weak Metal-Metal

Interactions in Host-Guest Formation

;
_journal_name_full 'Inorganic Chemistry'
_journal_page_first 2989
_journal_page_last 2991
_journal_paper_doi 10.1021/ic0481531
_journal_volume 44
_journal_year 2005
_chemical_formula_sum 'C92 H118 Cl2 F12 N16 O9 Pt2 Sb2'
_chemical_formula_weight 2524.60
_chemical_name_systematic
; 

 ? 

;
_space_group_IT_number 2
_symmetry_space_group_name_Hall '-P 1'
_symmetry_space_group_name_H-M 'P -1'
_atom_sites_solution_hydrogens geom
_atom_sites_solution_primary direct
_atom_sites_solution_secondary difmap
_audit_creation_method SHELXL-97
_cell_angle_alpha 91.11(5)
_cell_angle_beta 93.27(5)
_cell_angle_gamma 90.39(5)
_cell_formula_units_Z 2
_cell_length_a 13.90(4)
_cell_length_b 18.83(5)
_cell_length_c 19.15(5)
_cell_measurement_temperature 108(2)
_cell_volume 5003(2)
_computing_structure_refinement 'SHELXL-97 (Sheldrick, 1997)'
_computing_structure_solution 'SHELXS-97 (Sheldrick, 1990)'
_diffrn_ambient_temperature 108(2)
_diffrn_measured_fraction_theta_full 0.996
_diffrn_measured_fraction_theta_max 0.996
_diffrn_radiation_monochromator graphite
_diffrn_radiation_source 'fine-focus sealed tube'
_diffrn_radiation_type MoK\a
_diffrn_radiation_wavelength 0.71073
_diffrn_reflns_av_R_equivalents 0.0327
_diffrn_reflns_av_sigmaI/netI 0.0417
_diffrn_reflns_limit_h_max 16
_diffrn_reflns_limit_h_min -16
_diffrn_reflns_limit_k_max 22
_diffrn_reflns_limit_k_min -22
_diffrn_reflns_limit_l_max 22
_diffrn_reflns_limit_l_min -22
_diffrn_reflns_number 47859
_diffrn_reflns_theta_full 25.03
_diffrn_reflns_theta_max 25.03
_diffrn_reflns_theta_min 1.47
_exptl_absorpt_coefficient_mu 3.459
_exptl_absorpt_correction_T_max 0.354
_exptl_absorpt_correction_T_min 0.266
_exptl_absorpt_correction_type multi-scan
_exptl_absorpt_process_details
;

absorption corrections were made based on correspondance of

equivalent intensities usingprogram SADABS (G. Sheldrick, Bruker 

Analytical X-ray Systems, Madison, WI)

;
_exptl_crystal_colour orange
_exptl_crystal_density_diffrn 1.675
_exptl_crystal_density_method 'not measured'
_exptl_crystal_description fragment
_exptl_crystal_F_000 2508
_exptl_crystal_size_max 0.40
_exptl_crystal_size_mid 0.30
_exptl_crystal_size_min 0.30
_refine_diff_density_max 7.527
_refine_diff_density_min -2.665
_refine_diff_density_rms 0.206
_refine_ls_extinction_method none
_refine_ls_goodness_of_fit_ref 1.075
_refine_ls_hydrogen_treatment constr
_refine_ls_matrix_type full
_refine_ls_number_parameters 1240
_refine_ls_number_reflns 17626
_refine_ls_number_restraints 0
_refine_ls_restrained_S_all 1.075
_refine_ls_R_factor_all 0.0793
_refine_ls_R_factor_gt 0.0678
_refine_ls_shift/su_max 2.489
_refine_ls_shift/su_mean 0.015
_refine_ls_structure_factor_coef Fsqd
_refine_ls_weighting_details 'calc w=1/[\s^2^(Fo^2^)+(0.0917P)^2^+46.6967P] where P=(Fo^2^+2Fc^2^)/3'
_refine_ls_weighting_scheme calc
_refine_ls_wR_factor_gt 0.1767
_refine_ls_wR_factor_ref 0.1830
_reflns_number_gt 14417
_reflns_number_total 17626
_reflns_threshold_expression >2sigma(I)
_cod_data_source_file ic0481531si20041231_115410_1.cif
_cod_data_source_block 1-Ptreceptor
_cod_original_cell_volume 5005.0(24)
_cod_database_code 1100753

loop_
_symmetry_equiv_pos_as_xyz
'x, y, z'
'-x, -y, -z'

loop_
_atom_site_label
_atom_site_type_symbol
_atom_site_fract_x
_atom_site_fract_y
_atom_site_fract_z
_atom_site_U_iso_or_equiv
_atom_site_adp_type
_atom_site_occupancy
_atom_site_symmetry_multiplicity
_atom_site_calc_flag
_atom_site_refinement_flags
_atom_site_disorder_assembly
_atom_site_disorder_group
C1 C 0.6844(7) 0.0402(6) 0.6488(5) 0.037(2) Uani 1 1 d . . .
H1 H 0.6909 0.0018 0.6801 0.044 Uiso 1 1 calc R . .
C2 C 0.7036(7) 0.1088(6) 0.6735(5) 0.042(3) Uani 1 1 d . . .
H2 H 0.7217 0.1170 0.7216 0.051 Uiso 1 1 calc R . .
C3 C 0.6967(7) 0.1641(6) 0.6294(5) 0.039(2) Uani 1 1 d . . .
H3 H 0.7102 0.2112 0.6462 0.046 Uiso 1 1 calc R . .
C4 C 0.6696(6) 0.1511(5) 0.5590(5) 0.033(2) Uani 1 1 d . . .
H4 H 0.6645 0.1891 0.5271 0.039 Uiso 1 1 calc R . .
C5 C 0.6510(6) 0.0840(5) 0.5368(5) 0.030(2) Uani 1 1 d . . .
C6 C 0.6208(6) 0.0627(5) 0.4629(5) 0.033(2) Uani 1 1 d . . .
C7 C 0.5782(7) -0.2127(5) 0.4683(6) 0.041(2) Uani 1 1 d . . .
H7 H 0.5905 -0.2316 0.5135 0.049 Uiso 1 1 calc R . .
C8 C 0.5525(8) -0.2577(6) 0.4130(7) 0.054(3) Uani 1 1 d . . .
H8 H 0.5477 -0.3073 0.4204 0.064 Uiso 1 1 calc R . .
C9 C 0.5338(8) -0.2318(6) 0.3474(7) 0.051(3) Uani 1 1 d . . .
H9 H 0.5161 -0.2631 0.3093 0.062 Uiso 1 1 calc R . .
C10 C 0.5410(7) -0.1597(6) 0.3376(6) 0.040(2) Uani 1 1 d . . .
H10 H 0.5288 -0.1406 0.2924 0.048 Uiso 1 1 calc R . .
C11 C 0.5665(6) -0.1150(5) 0.3946(5) 0.034(2) Uani 1 1 d . . .
C12 C 0.5779(6) -0.0369(5) 0.3912(5) 0.031(2) Uani 1 1 d . . .
C13 C 0.6112(6) 0.1092(6) 0.4080(5) 0.034(2) Uani 1 1 d . . .
H13 H 0.6211 0.1589 0.4146 0.041 Uiso 1 1 calc R . .
C14 C 0.5853(6) 0.0778(5) 0.3401(5) 0.030(2) Uani 1 1 d . . .
C15 C 0.5671(6) 0.0057(5) 0.3325(5) 0.032(2) Uani 1 1 d . . .
H15 H 0.5475 -0.0145 0.2881 0.038 Uiso 1 1 calc R . .
C16 C 0.5803(6) 0.1246(5) 0.2792(5) 0.030(2) Uani 1 1 d . . .
C17 C 0.6488(7) 0.1789(5) 0.2740(5) 0.030(2) Uani 1 1 d . . .
H17 H 0.6981 0.1858 0.3099 0.036 Uiso 1 1 calc R . .
C18 C 0.6446(7) 0.2227(5) 0.2164(5) 0.033(2) Uani 1 1 d . . .
C19 C 0.5720(7) 0.2135(6) 0.1640(5) 0.039(2) Uani 1 1 d . . .
C20 C 0.5054(7) 0.1606(6) 0.1701(5) 0.039(2) Uani 1 1 d . . .
H20 H 0.4553 0.1549 0.1345 0.047 Uiso 1 1 calc R . .
C21 C 0.5081(7) 0.1154(5) 0.2257(5) 0.035(2) Uani 1 1 d . . .
H21 H 0.4616 0.0784 0.2279 0.042 Uiso 1 1 calc R . .
C22 C 0.5718(8) 0.2615(7) 0.1018(6) 0.053(3) Uani 1 1 d . . .
H22A H 0.6153 0.2418 0.0673 0.063 Uiso 1 1 calc R . .
H22B H 0.5060 0.2629 0.0793 0.063 Uiso 1 1 calc R . .
C23 C 0.6034(8) 0.3346(6) 0.1221(6) 0.050(3) Uani 1 1 d . . .
H23A H 0.5535 0.3574 0.1496 0.060 Uiso 1 1 calc R . .
H23B H 0.6101 0.3625 0.0793 0.060 Uiso 1 1 calc R . .
C24 C 0.6980(7) 0.3355(5) 0.1647(5) 0.037(2) Uani 1 1 d . . .
C25 C 0.7182(7) 0.2788(5) 0.2102(5) 0.033(2) Uani 1 1 d . . .
C26 C 0.7674(7) 0.3880(6) 0.1601(5) 0.039(2) Uani 1 1 d . . .
C27 C 0.8549(7) 0.3848(6) 0.2007(5) 0.039(2) Uani 1 1 d . . .
C28 C 0.8676(7) 0.3262(5) 0.2441(5) 0.034(2) Uani 1 1 d . . .
C29 C 0.9335(8) 0.4378(6) 0.1961(6) 0.048(3) Uani 1 1 d . . .
H29A H 0.9058 0.4835 0.1806 0.058 Uiso 1 1 calc R . .
H29B H 0.9780 0.4214 0.1606 0.058 Uiso 1 1 calc R . .
C30 C 0.9899(8) 0.4491(6) 0.2662(6) 0.048(3) Uani 1 1 d . . .
H30A H 1.0479 0.4784 0.2596 0.058 Uiso 1 1 calc R . .
H30B H 0.9494 0.4749 0.2991 0.058 Uiso 1 1 calc R . .
C31 C 1.0196(7) 0.3783(6) 0.2965(6) 0.042(2) Uani 1 1 d . . .
C32 C 0.9602(7) 0.3198(5) 0.2871(5) 0.036(2) Uani 1 1 d . . .
C33 C 1.1066(8) 0.3722(6) 0.3381(6) 0.047(3) Uani 1 1 d . . .
H33 H 1.1494 0.4117 0.3434 0.056 Uiso 1 1 calc R . .
C34 C 1.1295(8) 0.3103(6) 0.3704(6) 0.046(3) Uani 1 1 d . . .
H34 H 1.1872 0.3077 0.3993 0.055 Uiso 1 1 calc R . .
C35 C 1.0693(6) 0.2505(5) 0.3618(5) 0.035(2) Uani 1 1 d . . .
C36 C 0.9838(6) 0.2567(5) 0.3185(5) 0.034(2) Uani 1 1 d . . .
H36 H 0.9422 0.2167 0.3110 0.041 Uiso 1 1 calc R . .
C37 C 1.0910(6) 0.1835(5) 0.3970(5) 0.031(2) Uani 1 1 d . . .
C38 C 1.1252(6) 0.1857(6) 0.4665(5) 0.039(2) Uani 1 1 d . . .
H38 H 1.1399 0.2294 0.4905 0.047 Uiso 1 1 calc R . .
C39 C 1.0747(6) 0.1186(6) 0.3614(5) 0.038(2) Uani 1 1 d . . .
H39 H 1.0550 0.1182 0.3130 0.045 Uiso 1 1 calc R . .
C40 C 1.1374(6) 0.1197(6) 0.5001(5) 0.036(2) Uani 1 1 d . . .
C41 C 1.1694(6) 0.1071(6) 0.5743(5) 0.042(3) Uani 1 1 d . . .
C42 C 1.1983(7) 0.1623(7) 0.6209(5) 0.044(3) Uani 1 1 d . . .
H42 H 1.1989 0.2104 0.6068 0.053 Uiso 1 1 calc R . .
C43 C 1.2273(7) 0.1427(8) 0.6914(6) 0.052(3) Uani 1 1 d . . .
H43 H 1.2488 0.1780 0.7249 0.062 Uiso 1 1 calc R . .
C44 C 1.2237(7) 0.0746(7) 0.7092(6) 0.049(3) Uani 1 1 d . . .
H44 H 1.2412 0.0616 0.7559 0.058 Uiso 1 1 calc R . .
C45 C 1.1948(7) 0.0229(7) 0.6602(6) 0.050(3) Uani 1 1 d . . .
H45 H 1.1930 -0.0252 0.6742 0.060 Uiso 1 1 calc R . .
C46 C 1.0870(6) 0.0543(6) 0.3959(5) 0.038(2) Uani 1 1 d . . .
C47 C 1.0722(7) -0.0177(6) 0.3691(5) 0.038(2) Uani 1 1 d . . .
C48 C 1.0426(7) -0.0348(6) 0.3017(5) 0.039(2) Uani 1 1 d . . .
H48 H 1.0318 0.0015 0.2684 0.047 Uiso 1 1 calc R . .
C49 C 1.0285(7) -0.1054(6) 0.2821(6) 0.046(3) Uani 1 1 d . . .
H49 H 1.0078 -0.1181 0.2354 0.056 Uiso 1 1 calc R . .
C50 C 1.0447(7) -0.1568(6) 0.3311(6) 0.047(3) Uani 1 1 d . . .
H50 H 1.0349 -0.2056 0.3189 0.056 Uiso 1 1 calc R . .
C51 C 1.0754(7) -0.1366(6) 0.3983(6) 0.045(3) Uani 1 1 d . . .
H51 H 1.0881 -0.1725 0.4316 0.053 Uiso 1 1 calc R . .
C52 C 0.7458(7) 0.4507(5) 0.1131(5) 0.038(2) Uani 1 1 d . . .
C53 C 0.6823(7) 0.5010(6) 0.1343(5) 0.040(2) Uani 1 1 d . . .
H53 H 0.6572 0.4982 0.1793 0.048 Uiso 1 1 calc R . .
C54 C 0.6539(7) 0.5568(6) 0.0902(6) 0.042(2) Uani 1 1 d . . .
C55 C 0.6928(7) 0.5581(6) 0.0251(5) 0.042(2) Uani 1 1 d . . .
H55 H 0.6742 0.5950 -0.0058 0.051 Uiso 1 1 calc R . .
C56 C 0.7573(8) 0.5080(6) 0.0033(6) 0.042(2) Uani 1 1 d . . .
C57 C 0.7821(8) 0.4528(5) 0.0481(6) 0.042(2) Uani 1 1 d . . .
H57 H 0.8243 0.4166 0.0336 0.051 Uiso 1 1 calc R . .
C58 C 0.5813(8) 0.6128(6) 0.1116(6) 0.047(3) Uani 1 1 d . . .
C59 C 0.5358(9) 0.5955(7) 0.1806(6) 0.057(3) Uani 1 1 d . . .
H59A H 0.5036 0.5491 0.1761 0.086 Uiso 1 1 calc R . .
H59B H 0.4885 0.6320 0.1912 0.086 Uiso 1 1 calc R . .
H59C H 0.5861 0.5945 0.2185 0.086 Uiso 1 1 calc R . .
C60 C 0.6339(10) 0.6846(7) 0.1222(8) 0.065(4) Uani 1 1 d . . .
H60A H 0.6822 0.6815 0.1613 0.097 Uiso 1 1 calc R . .
H60B H 0.5873 0.7216 0.1325 0.097 Uiso 1 1 calc R . .
H60C H 0.6658 0.6963 0.0795 0.097 Uiso 1 1 calc R . .
C61 C 0.5016(9) 0.6178(8) 0.0532(7) 0.067(4) Uani 1 1 d . . .
H61A H 0.5297 0.6326 0.0100 0.100 Uiso 1 1 calc R . .
H61B H 0.4538 0.6528 0.0668 0.100 Uiso 1 1 calc R . .
H61C H 0.4703 0.5713 0.0456 0.100 Uiso 1 1 calc R . .
C62 C 0.7941(10) 0.5106(7) -0.0723(6) 0.055(3) Uani 1 1 d . . .
C63 C 0.8345(12) 0.5833(7) -0.0858(9) 0.078(5) Uani 1 1 d . . .
H63A H 0.8972 0.5892 -0.0602 0.117 Uiso 1 1 calc R . .
H63B H 0.7902 0.6196 -0.0700 0.117 Uiso 1 1 calc R . .
H63C H 0.8425 0.5881 -0.1360 0.117 Uiso 1 1 calc R . .
C64 C 0.7044(15) 0.5040(14) -0.1258(9) 0.132(9) Uani 1 1 d . . .
H64A H 0.7256 0.5075 -0.1735 0.198 Uiso 1 1 calc R . .
H64B H 0.6592 0.5424 -0.1167 0.198 Uiso 1 1 calc R . .
H64C H 0.6725 0.4580 -0.1205 0.198 Uiso 1 1 calc R . .
C65 C 0.863(2) 0.4586(12) -0.0859(10) 0.169(14) Uani 1 1 d . . .
H65A H 0.9172 0.4628 -0.0507 0.253 Uiso 1 1 calc R . .
H65B H 0.8870 0.4655 -0.1325 0.253 Uiso 1 1 calc R . .
H65C H 0.8339 0.4113 -0.0839 0.253 Uiso 1 1 calc R . .
C66 C 0.2740(15) 0.6958(14) 0.2407(13) 0.120(8) Uani 1 1 d . . .
H66 H 0.2270 0.6741 0.2676 0.144 Uiso 1 1 calc R . .
C67 C 0.1412(12) 0.7400(11) 0.1641(14) 0.134(10) Uani 1 1 d . . .
H67A H 0.1026 0.7160 0.1979 0.201 Uiso 1 1 calc R . .
H67B H 0.1259 0.7198 0.1172 0.201 Uiso 1 1 calc R . .
H67C H 0.1266 0.7908 0.1646 0.201 Uiso 1 1 calc R . .
C68 C 0.3116(18) 0.7609(11) 0.1380(16) 0.161(13) Uani 1 1 d . . .
H68A H 0.2943 0.8103 0.1289 0.242 Uiso 1 1 calc R . .
H68B H 0.3105 0.7338 0.0937 0.242 Uiso 1 1 calc R . .
H68C H 0.3764 0.7593 0.1609 0.242 Uiso 1 1 calc R . .
C69 C 0.1291(8) 0.9003(6) 0.8089(5) 0.044(3) Uani 1 1 d . . .
H69 H 0.1680 0.8616 0.7954 0.053 Uiso 1 1 calc R . .
C70 C 0.2704(9) 0.9433(7) 0.8787(7) 0.061(3) Uani 1 1 d . . .
H70A H 0.2742 0.9426 0.9299 0.091 Uiso 1 1 calc R . .
H70B H 0.3069 0.9842 0.8630 0.091 Uiso 1 1 calc R . .
H70C H 0.2978 0.8994 0.8603 0.091 Uiso 1 1 calc R . .
C71 C 0.1159(8) 1.0088(6) 0.8780(6) 0.049(3) Uani 1 1 d . . .
H71A H 0.0484 1.0045 0.8604 0.073 Uiso 1 1 calc R . .
H71B H 0.1436 1.0529 0.8611 0.073 Uiso 1 1 calc R . .
H71C H 0.1193 1.0098 0.9292 0.073 Uiso 1 1 calc R . .
C72 C 0.135(2) 0.7916(15) 0.9810(15) 0.152(11) Uani 1 1 d . . .
H72 H 0.1608 0.8308 1.0081 0.182 Uiso 1 1 calc R . .
C73 C 0.0150(16) 0.7495(10) 0.8989(10) 0.111(7) Uani 1 1 d . . .
H73A H 0.0581 0.7085 0.8973 0.166 Uiso 1 1 calc R . .
H73B H 0.0097 0.7714 0.8528 0.166 Uiso 1 1 calc R . .
H73C H -0.0489 0.7337 0.9116 0.166 Uiso 1 1 calc R . .
C74 C 0.0000(16) 0.8631(9) 0.9613(12) 0.117(8) Uani 1 1 d . . .
H74A H 0.0377 0.8955 0.9930 0.176 Uiso 1 1 calc R . .
H74B H -0.0606 0.8509 0.9821 0.176 Uiso 1 1 calc R . .
H74C H -0.0140 0.8862 0.9165 0.176 Uiso 1 1 calc R . .
C75 C 0.1139(10) 0.2499(8) 0.8179(9) 0.075(4) Uani 1 1 d . . .
H75 H 0.1151 0.2636 0.7704 0.090 Uiso 1 1 calc R . .
C76 C 0.1021(15) 0.2855(12) 0.9355(10) 0.113(7) Uani 1 1 d . . .
H76A H 0.1534 0.2520 0.9485 0.170 Uiso 1 1 calc R . .
H76B H 0.0395 0.2648 0.9451 0.170 Uiso 1 1 calc R . .
H76C H 0.1122 0.3298 0.9628 0.170 Uiso 1 1 calc R . .
C77 C 0.0993(13) 0.3738(8) 0.8467(13) 0.112(7) Uani 1 1 d . . .
H77A H 0.0948 0.3809 0.7961 0.168 Uiso 1 1 calc R . .
H77B H 0.1574 0.3975 0.8673 0.168 Uiso 1 1 calc R . .
H77C H 0.0424 0.3939 0.8675 0.168 Uiso 1 1 calc R . .
C78 C 0.4565(10) 0.0885(9) 0.8630(7) 0.074(4) Uani 1 1 d . . .
H78 H 0.5216 0.0737 0.8614 0.088 Uiso 1 1 calc R . .
C79 C 0.4898(16) 0.101(2) 0.9888(9) 0.198(17) Uani 1 1 d . . .
H79A H 0.4511 0.1054 1.0298 0.297 Uiso 1 1 calc R . .
H79B H 0.5379 0.1397 0.9903 0.297 Uiso 1 1 calc R . .
H79C H 0.5226 0.0554 0.9889 0.297 Uiso 1 1 calc R . .
C80 C 0.3328(12) 0.1326(8) 0.9351(7) 0.077(5) Uani 1 1 d . . .
H80A H 0.3002 0.1403 0.8892 0.116 Uiso 1 1 calc R . .
H80B H 0.3369 0.1775 0.9618 0.116 Uiso 1 1 calc R . .
H80C H 0.2963 0.0977 0.9605 0.116 Uiso 1 1 calc R . .
C81 C 0.4307(13) 0.6856(8) 0.6035(8) 0.075(4) Uani 1 1 d . . .
H81 H 0.4968 0.6916 0.6180 0.090 Uiso 1 1 calc R . .
C82 C 0.4314(16) 0.5898(8) 0.6829(8) 0.098(6) Uani 1 1 d . . .
H82A H 0.5014 0.5970 0.6865 0.147 Uiso 1 1 calc R . .
H82B H 0.4166 0.5409 0.6672 0.147 Uiso 1 1 calc R . .
H82C H 0.4054 0.5984 0.7288 0.147 Uiso 1 1 calc R . .
C83 C 0.2860(13) 0.6295(14) 0.6121(12) 0.127(8) Uani 1 1 d . . .
H83A H 0.2541 0.6758 0.6110 0.191 Uiso 1 1 calc R . .
H83B H 0.2561 0.5993 0.6460 0.191 Uiso 1 1 calc R . .
H83C H 0.2792 0.6069 0.5655 0.191 Uiso 1 1 calc R . .
C84 C 0.6461(14) 0.5507(16) 0.5769(16) 0.147(10) Uani 1 1 d . . .
H84 H 0.6458 0.5673 0.5303 0.176 Uiso 1 1 calc R . .
C85 C 0.613(3) 0.4269(17) 0.550(3) 0.30(3) Uani 1 1 d . . .
H85A H 0.6732 0.4095 0.5325 0.456 Uiso 1 1 calc R . .
H85B H 0.5714 0.4442 0.5107 0.456 Uiso 1 1 calc R . .
H85C H 0.5795 0.3882 0.5725 0.456 Uiso 1 1 calc R . .
C86 C 0.637(3) 0.465(2) 0.6676(14) 0.25(2) Uani 1 1 d . . .
H86A H 0.5725 0.4633 0.6849 0.381 Uiso 1 1 calc R . .
H86B H 0.6760 0.5011 0.6941 0.381 Uiso 1 1 calc R . .
H86C H 0.6677 0.4184 0.6733 0.381 Uiso 1 1 calc R . .
C87 C 0.2772(10) 0.2423(7) 0.1024(7) 0.058(3) Uani 1 1 d . . .
H87 H 0.2362 0.2070 0.0802 0.070 Uiso 1 1 calc R . .
C88 C 0.2024(16) 0.2114(9) 0.2105(9) 0.103(6) Uani 1 1 d . . .
H88A H 0.1480 0.1955 0.1792 0.154 Uiso 1 1 calc R . .
H88B H 0.1789 0.2414 0.2481 0.154 Uiso 1 1 calc R . .
H88C H 0.2351 0.1699 0.2306 0.154 Uiso 1 1 calc R . .
C89 C 0.3333(13) 0.3022(9) 0.2103(9) 0.091(5) Uani 1 1 d . . .
H89A H 0.3889 0.2770 0.2311 0.137 Uiso 1 1 calc R . .
H89B H 0.2980 0.3251 0.2473 0.137 Uiso 1 1 calc R . .
H89C H 0.3556 0.3384 0.1787 0.137 Uiso 1 1 calc R . .
C90 C 0.8617(19) 0.3181(10) 0.5496(12) 0.123(8) Uani 1 1 d . . .
H90 H 0.8574 0.2828 0.5134 0.148 Uiso 1 1 calc R . .
C91 C 0.8974(11) 0.4399(7) 0.5837(9) 0.075(4) Uani 1 1 d . . .
H91A H 0.8552 0.4296 0.6216 0.112 Uiso 1 1 calc R . .
H91B H 0.8735 0.4815 0.5584 0.112 Uiso 1 1 calc R . .
H91C H 0.9629 0.4495 0.6034 0.112 Uiso 1 1 calc R . .
C92 C 0.9472(13) 0.3888(10) 0.4734(9) 0.091(5) Uani 1 1 d . . .
H92A H 0.9387 0.3461 0.4435 0.137 Uiso 1 1 calc R . .
H92B H 1.0160 0.3969 0.4850 0.137 Uiso 1 1 calc R . .
H92C H 0.9203 0.4298 0.4485 0.137 Uiso 1 1 calc R . .
Cl1 Cl 0.65267(18) -0.13980(15) 0.62730(14) 0.0458(6) Uani 1 1 d . . .
Cl2 Cl 1.14575(17) -0.13494(16) 0.57155(14) 0.0488(7) Uani 1 1 d . . .
F1 F 0.1728(8) 0.9110(5) 0.1584(5) 0.108(4) Uani 1 1 d . . .
F2 F 0.2878(8) 0.9392(5) 0.0582(5) 0.101(3) Uani 1 1 d . . .
F3 F 0.1326(7) 1.0100(10) 0.0669(6) 0.169(7) Uani 1 1 d . . .
F4 F 0.2974(9) 1.0710(5) 0.1016(5) 0.115(4) Uani 1 1 d . . .
F5 F 0.1812(8) 1.0429(5) 0.2005(5) 0.107(4) Uani 1 1 d . . .
F6 F 0.3372(7) 0.9730(7) 0.1903(5) 0.107(4) Uani 1 1 d . . .
F7 F 0.0982(7) 0.3566(7) 0.6416(8) 0.136(5) Uani 1 1 d . . .
F8 F 0.2298(8) 0.3252(5) 0.5508(5) 0.103(3) Uani 1 1 d . . .
F9 F 0.2721(6) 0.3196(5) 0.6854(4) 0.078(2) Uani 1 1 d . . .
F10 F 0.3316(12) 0.4195(4) 0.6018(7) 0.170(7) Uani 1 1 d . . .
F11 F 0.1713(8) 0.4566(5) 0.5655(6) 0.116(4) Uani 1 1 d . . .
F12 F 0.2216(8) 0.4551(6) 0.7004(6) 0.106(3) Uani 1 1 d . . .
N1 N 0.6569(5) 0.0273(4) 0.5815(4) 0.0307(17) Uani 1 1 d . . .
N2 N 0.6043(5) -0.0072(4) 0.4534(4) 0.0276(16) Uani 1 1 d . . .
N3 N 0.5861(5) -0.1426(4) 0.4595(4) 0.0324(17) Uani 1 1 d . . .
N4 N 0.8010(6) 0.2746(4) 0.2491(4) 0.0363(19) Uani 1 1 d . . .
N5 N 1.0879(5) -0.0696(5) 0.4183(4) 0.037(2) Uani 1 1 d . . .
N6 N 1.1196(5) 0.0588(5) 0.4650(4) 0.0359(19) Uani 1 1 d . . .
N7 N 1.1688(5) 0.0383(5) 0.5928(4) 0.037(2) Uani 1 1 d . . .
N8 N 0.2434(11) 0.7301(8) 0.1830(10) 0.099(5) Uani 1 1 d . . .
N9 N 0.1696(6) 0.9488(5) 0.8530(5) 0.044(2) Uani 1 1 d . . .
N10 N 0.0534(12) 0.8005(7) 0.9501(8) 0.084(4) Uani 1 1 d . . .
N11 N 0.1039(7) 0.3007(5) 0.8601(6) 0.055(3) Uani 1 1 d . . .
N12 N 0.4280(8) 0.1064(8) 0.9260(5) 0.078(4) Uani 1 1 d . . .
N13 N 0.3875(9) 0.6394(6) 0.6324(6) 0.065(3) Uani 1 1 d . . .
N14 N 0.6317(11) 0.4817(10) 0.5979(9) 0.103(5) Uani 1 1 d . . .
N15 N 0.2699(9) 0.2519(5) 0.1710(6) 0.062(3) Uani 1 1 d . . .
N16 N 0.8985(8) 0.3793(5) 0.5361(6) 0.056(3) Uani 1 1 d . . .
O1 O 0.3581(10) 0.6907(10) 0.2605(8) 0.139(6) Uani 1 1 d . . .
O2 O 0.0460(6) 0.9014(5) 0.7845(4) 0.057(2) Uani 1 1 d . . .
O3 O 0.1867(19) 0.7353(12) 0.9798(12) 0.217(11) Uani 1 1 d . . .
O4 O 0.1222(7) 0.1864(5) 0.8263(5) 0.066(2) Uani 1 1 d . . .
O5 O 0.4118(6) 0.0886(5) 0.8090(4) 0.057(2) Uani 1 1 d . . .
O6 O 0.3991(9) 0.7260(5) 0.5571(5) 0.077(3) Uani 1 1 d . . .
O7 O 0.6612(15) 0.5909(17) 0.639(2) 0.34(3) Uani 1 1 d . . .
O8 O 0.3297(7) 0.2730(5) 0.0654(5) 0.069(3) Uani 1 1 d . . .
O9 O 0.8308(15) 0.3025(8) 0.6090(8) 0.151(7) Uani 1 1 d . . .
Pt1 Pt 0.62565(2) -0.06758(2) 0.533218(19) 0.03159(12) Uani 1 1 d . . .
Pt2 Pt 1.12998(2) -0.02938(2) 0.51401(2) 0.03835(13) Uani 1 1 d . . .
Sb1 Sb 0.23262(5) 0.99192(4) 0.12774(4) 0.0469(2) Uani 1 1 d . . .
Sb2 Sb 0.22306(7) 0.38940(5) 0.62609(6) 0.0698(3) Uani 1 1 d . . .

loop_
_atom_site_aniso_label
_atom_site_aniso_U_11
_atom_site_aniso_U_22
_atom_site_aniso_U_33
_atom_site_aniso_U_23
_atom_site_aniso_U_13
_atom_site_aniso_U_12
C1 0.026(5) 0.059(7) 0.027(5) 0.011(5) 0.006(4) 0.007(4)
C2 0.026(5) 0.073(8) 0.029(5) 0.003(5) 0.002(4) 0.005(5)
C3 0.027(5) 0.055(6) 0.034(5) 0.002(5) 0.000(4) 0.007(4)
C4 0.026(5) 0.047(6) 0.026(5) 0.011(4) 0.002(4) 0.003(4)
C5 0.017(4) 0.037(5) 0.036(5) 0.008(4) 0.006(4) 0.007(4)
C6 0.022(5) 0.049(6) 0.028(5) 0.005(4) 0.003(4) 0.009(4)
C7 0.031(5) 0.034(5) 0.060(7) 0.013(5) 0.013(5) 0.001(4)
C8 0.046(7) 0.043(6) 0.073(9) 0.009(6) 0.018(6) 0.000(5)
C9 0.033(6) 0.048(7) 0.074(8) -0.013(6) 0.011(5) -0.002(5)
C10 0.021(5) 0.055(7) 0.044(6) 0.005(5) 0.007(4) -0.001(4)
C11 0.017(4) 0.045(6) 0.041(6) 0.007(4) 0.008(4) 0.005(4)
C12 0.018(4) 0.044(6) 0.033(5) 0.003(4) 0.004(4) -0.002(4)
C13 0.018(4) 0.049(6) 0.035(5) 0.024(4) -0.002(4) -0.006(4)
C14 0.015(4) 0.042(5) 0.033(5) 0.005(4) 0.005(3) 0.005(4)
C15 0.016(4) 0.045(6) 0.035(5) 0.006(4) 0.004(4) -0.001(4)
C16 0.017(4) 0.044(5) 0.029(5) 0.010(4) -0.004(3) 0.001(4)
C17 0.029(5) 0.035(5) 0.026(5) 0.009(4) -0.005(4) 0.001(4)
C18 0.028(5) 0.043(6) 0.029(5) 0.008(4) -0.002(4) -0.003(4)
C19 0.032(5) 0.050(6) 0.033(5) 0.013(4) -0.007(4) -0.002(4)
C20 0.028(5) 0.053(6) 0.035(5) 0.008(5) -0.009(4) -0.004(4)
C21 0.029(5) 0.044(6) 0.032(5) 0.010(4) 0.000(4) -0.007(4)
C22 0.036(6) 0.068(8) 0.052(7) 0.026(6) -0.017(5) -0.011(5)
C23 0.043(6) 0.056(7) 0.048(6) 0.029(5) -0.017(5) -0.009(5)
C24 0.032(5) 0.038(5) 0.040(6) 0.014(4) -0.007(4) -0.004(4)
C25 0.027(5) 0.043(6) 0.030(5) 0.011(4) -0.002(4) -0.003(4)
C26 0.034(5) 0.045(6) 0.037(5) 0.020(4) -0.003(4) 0.007(4)
C27 0.028(5) 0.048(6) 0.042(6) 0.010(5) -0.005(4) 0.003(4)
C28 0.026(5) 0.042(5) 0.033(5) 0.008(4) -0.003(4) -0.005(4)
C29 0.044(6) 0.045(6) 0.054(7) 0.020(5) -0.008(5) -0.014(5)
C30 0.038(6) 0.046(6) 0.061(7) 0.015(5) -0.010(5) -0.007(5)
C31 0.035(5) 0.045(6) 0.044(6) 0.006(5) -0.001(4) -0.008(5)
C32 0.032(5) 0.043(6) 0.034(5) 0.004(4) 0.000(4) -0.001(4)
C33 0.034(6) 0.049(6) 0.057(7) -0.001(5) -0.007(5) -0.008(5)
C34 0.034(6) 0.060(7) 0.042(6) 0.003(5) -0.011(5) -0.001(5)
C35 0.022(5) 0.047(6) 0.036(5) 0.008(4) -0.003(4) -0.002(4)
C36 0.022(5) 0.046(6) 0.033(5) 0.006(4) -0.003(4) -0.003(4)
C37 0.012(4) 0.041(5) 0.041(5) 0.002(4) 0.003(4) -0.004(4)
C38 0.016(4) 0.057(7) 0.044(6) 0.003(5) -0.007(4) -0.003(4)
C39 0.019(4) 0.064(7) 0.030(5) 0.015(5) 0.000(4) 0.003(4)
C40 0.014(4) 0.056(6) 0.037(5) 0.011(5) -0.001(4) 0.003(4)
C41 0.016(4) 0.073(8) 0.036(6) 0.004(5) 0.000(4) 0.008(5)
C42 0.019(5) 0.078(8) 0.035(6) 0.013(5) -0.002(4) 0.008(5)
C43 0.020(5) 0.097(10) 0.039(6) -0.003(6) 0.002(4) 0.008(5)
C44 0.024(5) 0.086(9) 0.036(6) 0.021(6) 0.002(4) 0.013(5)
C45 0.024(5) 0.090(9) 0.036(6) 0.017(6) 0.002(4) 0.015(5)
C46 0.012(4) 0.067(7) 0.037(5) 0.016(5) 0.004(4) 0.005(4)
C47 0.020(5) 0.059(7) 0.037(6) 0.009(5) 0.006(4) 0.006(4)
C48 0.022(5) 0.058(7) 0.040(6) 0.010(5) 0.004(4) 0.006(4)
C49 0.029(5) 0.065(8) 0.045(6) -0.006(5) 0.003(5) -0.004(5)
C50 0.031(5) 0.049(6) 0.060(7) 0.011(5) 0.003(5) 0.001(5)
C51 0.031(5) 0.052(7) 0.052(7) 0.011(5) 0.004(5) 0.005(5)
C52 0.032(5) 0.037(5) 0.045(6) 0.021(5) -0.011(4) -0.002(4)
C53 0.035(5) 0.047(6) 0.038(6) 0.022(5) -0.004(4) -0.004(5)
C54 0.033(5) 0.049(6) 0.044(6) 0.015(5) -0.006(4) -0.007(5)
C55 0.036(6) 0.052(6) 0.039(6) 0.022(5) -0.001(4) -0.004(5)
C56 0.043(6) 0.039(6) 0.044(6) 0.009(5) -0.003(5) -0.001(5)
C57 0.046(6) 0.034(5) 0.047(6) 0.013(5) 0.002(5) 0.001(5)
C58 0.038(6) 0.058(7) 0.046(6) 0.019(5) 0.004(5) 0.003(5)
C59 0.044(7) 0.077(9) 0.052(7) 0.022(6) 0.007(5) 0.016(6)
C60 0.069(9) 0.049(7) 0.081(9) 0.014(6) 0.027(7) 0.013(6)
C61 0.045(7) 0.096(11) 0.060(8) 0.027(7) -0.001(6) 0.017(7)
C62 0.072(8) 0.053(7) 0.044(7) 0.014(5) 0.016(6) 0.002(6)
C63 0.086(11) 0.065(9) 0.089(11) 0.021(8) 0.045(9) 0.014(8)
C64 0.107(15) 0.24(3) 0.051(10) 0.012(13) 0.000(9) -0.070(17)
C65 0.28(3) 0.138(18) 0.104(15) 0.084(14) 0.124(19) 0.14(2)
C66 0.073(13) 0.16(2) 0.127(19) -0.053(17) -0.004(13) -0.005(13)
C67 0.045(9) 0.106(15) 0.25(3) -0.059(17) -0.013(13) 0.009(9)
C68 0.15(2) 0.080(14) 0.27(3) 0.025(17) 0.12(2) 0.033(14)
C69 0.049(7) 0.050(6) 0.034(5) 0.005(5) -0.002(5) 0.018(5)
C70 0.044(7) 0.065(8) 0.072(9) 0.003(7) -0.008(6) 0.004(6)
C71 0.045(6) 0.052(7) 0.049(7) 0.011(5) 0.003(5) 0.003(5)
C72 0.17(3) 0.12(2) 0.15(2) -0.035(18) -0.02(2) 0.04(2)
C73 0.16(2) 0.075(12) 0.105(14) -0.008(11) 0.047(14) -0.009(12)
C74 0.147(19) 0.068(11) 0.143(18) -0.026(11) 0.072(15) -0.022(12)
C75 0.062(9) 0.069(10) 0.094(12) 0.001(9) 0.002(8) 0.009(7)
C76 0.113(16) 0.139(18) 0.089(13) 0.003(12) 0.024(12) -0.011(14)
C77 0.070(11) 0.057(10) 0.21(2) 0.003(12) 0.043(13) 0.000(8)
C78 0.045(7) 0.128(14) 0.049(8) -0.022(8) 0.015(6) -0.018(8)
C79 0.091(15) 0.45(5) 0.050(11) -0.05(2) -0.010(10) -0.04(2)
C80 0.116(13) 0.062(9) 0.058(8) -0.008(7) 0.038(9) -0.010(8)
C81 0.110(13) 0.054(8) 0.065(9) 0.001(7) 0.020(9) 0.000(8)
C82 0.172(19) 0.064(10) 0.060(9) 0.022(7) 0.016(11) 0.016(11)
C83 0.074(13) 0.18(2) 0.128(18) -0.048(16) 0.005(12) -0.002(13)
C84 0.060(12) 0.18(3) 0.20(3) 0.04(2) 0.000(14) -0.046(15)
C85 0.22(4) 0.16(3) 0.54(8) -0.23(4) 0.19(5) -0.07(3)
C86 0.32(5) 0.35(5) 0.11(2) 0.12(3) 0.11(3) 0.22(4)
C87 0.071(9) 0.056(7) 0.049(7) 0.012(6) 0.003(6) 0.023(6)
C88 0.161(19) 0.086(12) 0.065(10) 0.022(9) 0.025(11) 0.002(12)
C89 0.104(14) 0.083(11) 0.086(12) -0.015(9) 0.007(10) 0.010(10)
C90 0.19(2) 0.065(12) 0.111(17) 0.014(11) -0.016(16) -0.010(13)
C91 0.072(10) 0.054(8) 0.099(12) 0.012(8) 0.011(8) 0.017(7)
C92 0.091(12) 0.102(13) 0.080(11) 0.009(9) 0.000(9) 0.029(10)
Cl1 0.0363(13) 0.0555(16) 0.0469(15) 0.0211(12) 0.0045(11) 0.0139(11)
Cl2 0.0254(12) 0.0726(19) 0.0498(15) 0.0265(13) 0.0045(11) 0.0065(12)
F1 0.122(8) 0.104(7) 0.102(7) -0.016(6) 0.048(6) -0.063(6)
F2 0.119(8) 0.106(7) 0.080(6) -0.026(5) 0.044(6) -0.022(6)
F3 0.065(6) 0.34(2) 0.100(8) 0.088(11) -0.013(6) 0.049(9)
F4 0.154(10) 0.089(7) 0.107(8) 0.024(6) 0.065(7) -0.039(7)
F5 0.139(9) 0.074(6) 0.115(8) -0.021(5) 0.081(7) -0.021(6)
F6 0.077(6) 0.184(11) 0.061(5) 0.048(6) 0.004(4) 0.006(6)
F7 0.065(6) 0.145(10) 0.195(13) 0.047(9) -0.035(7) 0.008(6)
F8 0.161(10) 0.068(5) 0.072(6) -0.002(4) -0.047(6) 0.016(6)
F9 0.078(6) 0.084(6) 0.070(5) 0.000(4) -0.021(4) 0.022(4)
F10 0.331(19) 0.034(4) 0.163(11) 0.000(5) 0.179(13) 0.013(7)
F11 0.124(9) 0.089(7) 0.131(9) 0.031(6) -0.043(7) 0.038(6)
F12 0.105(7) 0.102(7) 0.110(8) -0.032(6) -0.002(6) 0.040(6)
N1 0.020(4) 0.040(4) 0.032(4) 0.012(3) 0.006(3) 0.005(3)
N2 0.016(3) 0.033(4) 0.034(4) 0.012(3) 0.001(3) 0.004(3)
N3 0.022(4) 0.040(5) 0.036(4) 0.004(3) 0.006(3) 0.007(3)
N4 0.028(4) 0.045(5) 0.035(4) 0.013(4) -0.009(3) 0.000(4)
N5 0.016(4) 0.060(6) 0.035(4) 0.014(4) 0.003(3) 0.007(4)
N6 0.018(4) 0.063(6) 0.027(4) 0.007(4) 0.007(3) 0.001(4)
N7 0.020(4) 0.062(6) 0.030(4) 0.017(4) 0.002(3) 0.009(4)
N8 0.077(10) 0.076(9) 0.140(15) -0.028(10) -0.011(10) 0.006(8)
N9 0.034(5) 0.053(6) 0.044(5) 0.005(4) 0.004(4) 0.002(4)
N10 0.100(11) 0.063(8) 0.091(10) 0.001(7) 0.016(8) -0.002(8)
N11 0.047(6) 0.050(6) 0.070(7) -0.003(5) 0.012(5) -0.006(5)
N12 0.051(7) 0.141(12) 0.041(6) -0.013(7) 0.005(5) -0.033(7)
N13 0.064(7) 0.062(7) 0.069(7) 0.002(6) 0.004(6) -0.004(6)
N14 0.089(11) 0.119(13) 0.101(12) -0.024(10) 0.035(9) -0.028(10)
N15 0.086(8) 0.046(6) 0.055(6) 0.013(5) 0.016(6) 0.018(6)
N16 0.064(7) 0.047(6) 0.058(6) 0.006(5) 0.005(5) 0.008(5)
O1 0.069(8) 0.215(18) 0.130(12) -0.058(12) -0.017(8) 0.008(10)
O2 0.048(5) 0.067(5) 0.054(5) 0.000(4) -0.021(4) 0.008(4)
O3 0.26(3) 0.177(19) 0.21(2) -0.052(16) -0.023(19) 0.123(19)
O4 0.067(6) 0.046(5) 0.083(7) -0.001(4) -0.002(5) -0.004(4)
O5 0.055(5) 0.080(6) 0.035(4) 0.000(4) 0.005(4) -0.007(4)
O6 0.126(9) 0.053(5) 0.051(5) 0.014(4) 0.003(5) 0.003(5)
O7 0.125(16) 0.36(4) 0.54(5) -0.36(4) 0.11(2) -0.12(2)
O8 0.066(6) 0.082(7) 0.060(6) 0.022(5) 0.017(5) 0.020(5)
O9 0.24(2) 0.114(11) 0.101(11) 0.018(9) 0.039(12) -0.068(12)
Pt1 0.01909(18) 0.0416(2) 0.0350(2) 0.01283(16) 0.00512(14) 0.00820(14)
Pt2 0.01761(18) 0.0633(3) 0.0351(2) 0.01638(18) 0.00363(14) 0.00856(16)
Sb1 0.0407(4) 0.0606(5) 0.0400(4) 0.0113(3) 0.0045(3) -0.0056(3)
Sb2 0.0598(6) 0.0666(6) 0.0800(7) -0.0012(5) -0.0234(5) 0.0194(5)

loop_
_atom_type_symbol
_atom_type_description
_atom_type_scat_dispersion_real
_atom_type_scat_dispersion_imag
_atom_type_scat_source
C C 0.0033 0.0016 'International Tables Vol C Tables 4.2.6.8 and 6.1.1.4'
H H 0.0000 0.0000 'International Tables Vol C Tables 4.2.6.8 and 6.1.1.4'
N N 0.0061 0.0033 'International Tables Vol C Tables 4.2.6.8 and 6.1.1.4'
Cl Cl 0.1484 0.1585 'International Tables Vol C Tables 4.2.6.8 and 6.1.1.4'
Pt Pt -1.7033 8.3905 'International Tables Vol C Tables 4.2.6.8 and 6.1.1.4'
F F 0.0171 0.0103 'International Tables Vol C Tables 4.2.6.8 and 6.1.1.4'
O O 0.0106 0.0060 'International Tables Vol C Tables 4.2.6.8 and 6.1.1.4'
Sb Sb -0.5866 1.5461 'International Tables Vol C Tables 4.2.6.8 and 6.1.1.4'

loop_
_geom_angle_atom_site_label_1
_geom_angle_atom_site_label_2
_geom_angle_atom_site_label_3
_geom_angle
_geom_angle_site_symmetry_1
_geom_angle_site_symmetry_3
_geom_angle_publ_flag
N1 C1 C2 121.1(9) . . ?
C3 C2 C1 120.3(10) . . ?
C2 C3 C4 119.0(10) . . ?
C5 C4 C3 119.1(9) . . ?
C4 C5 N1 122.2(9) . . ?
C4 C5 C6 124.6(9) . . ?
N1 C5 C6 113.1(8) . . ?
N2 C6 C13 121.5(9) . . ?
N2 C6 C5 114.0(8) . . ?
C13 C6 C5 124.5(9) . . ?
N3 C7 C8 121.1(11) . . ?
C9 C8 C7 120.7(11) . . ?
C8 C9 C10 119.0(11) . . ?
C9 C10 C11 119.3(11) . . ?
N3 C11 C10 120.3(9) . . ?
N3 C11 C12 114.8(9) . . ?
C10 C11 C12 124.8(9) . . ?
N2 C12 C15 119.5(9) . . ?
N2 C12 C11 112.4(8) . . ?
C15 C12 C11 128.0(9) . . ?
C6 C13 C14 116.1(9) . . ?
C15 C14 C13 120.7(9) . . ?
C15 C14 C16 121.2(9) . . ?
C13 C14 C16 118.1(9) . . ?
C14 C15 C12 118.9(9) . . ?
C17 C16 C21 119.0(8) . . ?
C17 C16 C14 120.1(8) . . ?
C21 C16 C14 120.9(8) . . ?
C18 C17 C16 120.1(8) . . ?
C19 C18 C17 120.3(9) . . ?
C19 C18 C25 119.7(9) . . ?
C17 C18 C25 120.0(8) . . ?
C20 C19 C18 118.9(9) . . ?
C20 C19 C22 122.8(9) . . ?
C18 C19 C22 118.2(9) . . ?
C19 C20 C21 122.4(9) . . ?
C20 C21 C16 119.2(9) . . ?
C23 C22 C19 111.9(10) . . ?
C22 C23 C24 111.9(9) . . ?
C26 C24 C25 118.2(9) . . ?
C26 C24 C23 123.4(9) . . ?
C25 C24 C23 118.4(9) . . ?
N4 C25 C24 122.5(9) . . ?
N4 C25 C18 118.6(8) . . ?
C24 C25 C18 118.9(8) . . ?
C24 C26 C27 120.3(9) . . ?
C24 C26 C52 118.9(9) . . ?
C27 C26 C52 120.7(9) . . ?
C28 C27 C26 116.8(9) . . ?
C28 C27 C29 120.2(9) . . ?
C26 C27 C29 122.9(9) . . ?
N4 C28 C27 123.6(9) . . ?
N4 C28 C32 117.7(8) . . ?
C27 C28 C32 118.6(9) . . ?
C27 C29 C30 111.7(9) . . ?
C31 C30 C29 110.2(9) . . ?
C32 C31 C33 118.9(10) . . ?
C32 C31 C30 120.5(9) . . ?
C33 C31 C30 120.5(9) . . ?
C36 C32 C31 120.7(9) . . ?
C36 C32 C28 120.2(9) . . ?
C31 C32 C28 119.1(9) . . ?
C34 C33 C31 120.7(10) . . ?
C33 C34 C35 121.0(10) . . ?
C34 C35 C36 117.7(9) . . ?
C34 C35 C37 122.3(9) . . ?
C36 C35 C37 120.0(9) . . ?
C32 C36 C35 121.0(9) . . ?
C38 C37 C39 120.8(9) . . ?
C38 C37 C35 119.0(9) . . ?
C39 C37 C35 120.2(9) . . ?
C37 C38 C40 116.9(10) . . ?
C46 C39 C37 120.9(9) . . ?
N6 C40 C38 120.7(9) . . ?
N6 C40 C41 111.5(9) . . ?
C38 C40 C41 127.8(10) . . ?
N7 C41 C42 122.8(10) . . ?
N7 C41 C40 114.7(10) . . ?
C42 C41 C40 122.5(11) . . ?
C41 C42 C43 116.8(12) . . ?
C44 C43 C42 119.5(12) . . ?
C43 C44 C45 120.4(11) . . ?
N7 C45 C44 122.5(12) . . ?
N6 C46 C39 116.3(10) . . ?
N6 C46 C47 114.3(9) . . ?
C39 C46 C47 129.3(9) . . ?
C48 C47 N5 121.2(10) . . ?
C48 C47 C46 124.3(10) . . ?
N5 C47 C46 114.4(9) . . ?
C47 C48 C49 119.5(10) . . ?
C50 C49 C48 119.1(11) . . ?
C49 C50 C51 119.0(11) . . ?
N5 C51 C50 122.9(10) . . ?
C57 C52 C53 121.0(9) . . ?
C57 C52 C26 120.1(10) . . ?
C53 C52 C26 118.6(9) . . ?
C52 C53 C54 120.6(10) . . ?
C55 C54 C53 117.1(10) . . ?
C55 C54 C58 121.0(9) . . ?
C53 C54 C58 121.9(10) . . ?
C56 C55 C54 122.8(10) . . ?
C55 C56 C57 118.3(10) . . ?
C55 C56 C62 119.9(10) . . ?
C57 C56 C62 121.6(10) . . ?
C52 C57 C56 120.1(10) . . ?
C54 C58 C61 108.7(10) . . ?
C54 C58 C60 108.7(9) . . ?
C61 C58 C60 110.2(11) . . ?
C54 C58 C59 112.6(9) . . ?
C61 C58 C59 109.2(10) . . ?
C60 C58 C59 107.5(11) . . ?
C65 C62 C63 109.6(15) . . ?
C65 C62 C56 113.6(11) . . ?
C63 C62 C56 110.3(11) . . ?
C65 C62 C64 111.2(18) . . ?
C63 C62 C64 103.5(14) . . ?
C56 C62 C64 108.2(11) . . ?
O1 C66 N8 124(2) . . ?
O2 C69 N9 125.3(10) . . ?
N10 C72 O3 127(3) . . ?
O4 C75 N11 132.0(17) . . ?
O5 C78 N12 128.5(14) . . ?
N13 C81 O6 128.0(18) . . ?
N14 C84 O7 105(3) . . ?
O8 C87 N15 127.5(14) . . ?
O9 C90 N16 124(2) . . ?
C1 N1 C5 118.1(9) . . ?
C1 N1 Pt1 128.4(7) . . ?
C5 N1 Pt1 113.4(6) . . ?
C12 N2 C6 123.1(8) . . ?
C12 N2 Pt1 119.0(7) . . ?
C6 N2 Pt1 117.8(6) . . ?
C7 N3 C11 119.6(9) . . ?
C7 N3 Pt1 127.3(7) . . ?
C11 N3 Pt1 113.1(7) . . ?
C25 N4 C28 118.6(8) . . ?
C51 N5 C47 118.3(9) . . ?
C51 N5 Pt2 128.8(7) . . ?
C47 N5 Pt2 112.9(7) . . ?
C40 N6 C46 124.2(9) . . ?
C40 N6 Pt2 119.3(7) . . ?
C46 N6 Pt2 116.3(7) . . ?
C41 N7 C45 118.0(10) . . ?
C41 N7 Pt2 113.9(7) . . ?
C45 N7 Pt2 128.1(9) . . ?
C66 N8 C68 121(2) . . ?
C66 N8 C67 122(2) . . ?
C68 N8 C67 117(2) . . ?
C69 N9 C71 121.6(9) . . ?
C69 N9 C70 121.2(10) . . ?
C71 N9 C70 117.1(10) . . ?
C72 N10 C74 121(2) . . ?
C72 N10 C73 120.8(19) . . ?
C74 N10 C73 118.0(18) . . ?
C75 N11 C77 128.8(16) . . ?
C75 N11 C76 118.6(15) . . ?
C77 N11 C76 112.5(15) . . ?
C78 N12 C80 121.2(12) . . ?
C78 N12 C79 122.8(15) . . ?
C80 N12 C79 116.0(14) . . ?
C81 N13 C83 117.3(17) . . ?
C81 N13 C82 125.0(15) . . ?
C83 N13 C82 117.5(16) . . ?
C86 N14 C84 121(3) . . ?
C86 N14 C85 117(3) . . ?
C84 N14 C85 122(3) . . ?
C87 N15 C89 120.3(13) . . ?
C87 N15 C88 122.4(13) . . ?
C89 N15 C88 117.2(13) . . ?
C90 N16 C92 120.3(16) . . ?
C90 N16 C91 123.2(15) . . ?
C92 N16 C91 116.5(12) . . ?
N2 Pt1 N3 80.7(4) . . ?
N2 Pt1 N1 81.6(4) . . ?
N3 Pt1 N1 162.3(3) . . ?
N2 Pt1 Cl1 179.3(2) . . ?
N3 Pt1 Cl1 99.0(3) . . ?
N1 Pt1 Cl1 98.7(3) . . ?
N6 Pt2 N7 80.6(4) . . ?
N6 Pt2 N5 81.9(4) . . ?
N7 Pt2 N5 162.4(3) . . ?
N6 Pt2 Cl2 178.7(2) . . ?
N7 Pt2 Cl2 99.6(3) . . ?
N5 Pt2 Cl2 98.0(3) . . ?
F3 Sb1 F4 91.6(7) . . ?
F3 Sb1 F2 88.8(6) . . ?
F4 Sb1 F2 90.1(5) . . ?
F3 Sb1 F1 91.8(7) . . ?
F4 Sb1 F1 176.5(6) . . ?
F2 Sb1 F1 90.4(5) . . ?
F3 Sb1 F5 93.7(7) . . ?
F4 Sb1 F5 90.5(5) . . ?
F2 Sb1 F5 177.4(5) . . ?
F1 Sb1 F5 88.9(4) . . ?
F3 Sb1 F6 179.5(5) . . ?
F4 Sb1 F6 88.2(6) . . ?
F2 Sb1 F6 90.7(5) . . ?
F1 Sb1 F6 88.4(5) . . ?
F5 Sb1 F6 86.7(6) . . ?
F10 Sb2 F11 85.1(7) . . ?
F10 Sb2 F9 96.1(6) . . ?
F11 Sb2 F9 178.1(5) . . ?
F10 Sb2 F12 92.4(5) . . ?
F11 Sb2 F12 90.2(5) . . ?
F9 Sb2 F12 91.2(5) . . ?
F10 Sb2 F8 85.1(5) . . ?
F11 Sb2 F8 89.6(5) . . ?
F9 Sb2 F8 89.0(4) . . ?
F12 Sb2 F8 177.5(5) . . ?
F10 Sb2 F7 173.2(7) . . ?
F11 Sb2 F7 89.9(5) . . ?
F9 Sb2 F7 88.8(5) . . ?
F12 Sb2 F7 92.3(6) . . ?
F8 Sb2 F7 90.2(6) . . ?

loop_
_geom_bond_atom_site_label_1
_geom_bond_atom_site_label_2
_geom_bond_distance
_geom_bond_site_symmetry_2
_geom_bond_publ_flag
C1 N1 1.341(13) . ?
C1 C2 1.385(16) . ?
C2 C3 1.355(15) . ?
C3 C4 1.396(14) . ?
C4 C5 1.343(14) . ?
C5 N1 1.382(12) . ?
C5 C6 1.499(14) . ?
C6 N2 1.341(13) . ?
C6 C13 1.383(13) . ?
C7 N3 1.338(13) . ?
C7 C8 1.373(17) . ?
C8 C9 1.367(18) . ?
C9 C10 1.380(16) . ?
C10 C11 1.394(15) . ?
C11 N3 1.371(13) . ?
C11 C12 1.481(14) . ?
C12 N2 1.338(12) . ?
C12 C15 1.394(13) . ?
C13 C14 1.443(14) . ?
C14 C15 1.383(14) . ?
C14 C16 1.474(13) . ?
C16 C17 1.401(13) . ?
C16 C21 1.400(13) . ?
C17 C18 1.389(13) . ?
C18 C19 1.389(13) . ?
C18 C25 1.478(13) . ?
C19 C20 1.367(14) . ?
C19 C22 1.508(14) . ?
C20 C21 1.377(14) . ?
C22 C23 1.479(17) . ?
C23 C24 1.508(14) . ?
C24 C26 1.385(14) . ?
C24 C25 1.409(13) . ?
C25 N4 1.339(12) . ?
C26 C27 1.408(14) . ?
C26 C52 1.520(13) . ?
C27 C28 1.401(14) . ?
C27 C29 1.482(14) . ?
C28 N4 1.346(13) . ?
C28 C32 1.495(13) . ?
C29 C30 1.526(16) . ?
C30 C31 1.515(15) . ?
C31 C32 1.377(14) . ?
C31 C33 1.417(15) . ?
C32 C36 1.374(14) . ?
C33 C34 1.363(16) . ?
C34 C35 1.401(15) . ?
C35 C36 1.417(13) . ?
C35 C37 1.466(14) . ?
C37 C38 1.388(14) . ?
C37 C39 1.400(15) . ?
C38 C40 1.418(15) . ?
C39 C46 1.398(15) . ?
C40 N6 1.331(14) . ?
C40 C41 1.489(14) . ?
C41 N7 1.351(15) . ?
C41 C42 1.398(16) . ?
C42 C43 1.442(15) . ?
C43 C44 1.336(18) . ?
C44 C45 1.380(18) . ?
C45 N7 1.357(13) . ?
C46 N6 1.376(13) . ?
C46 C47 1.450(16) . ?
C47 C48 1.364(15) . ?
C47 N5 1.380(13) . ?
C48 C49 1.384(16) . ?
C49 C50 1.372(16) . ?
C50 C51 1.377(16) . ?
C51 N5 1.320(15) . ?
C52 C57 1.370(15) . ?
C52 C53 1.372(15) . ?
C53 C54 1.405(14) . ?
C54 C55 1.386(15) . ?
C54 C58 1.532(16) . ?
C55 C56 1.381(15) . ?
C56 C57 1.392(14) . ?
C56 C62 1.565(16) . ?
C58 C61 1.533(16) . ?
C58 C60 1.536(18) . ?
C58 C59 1.537(16) . ?
C62 C65 1.41(2) . ?
C62 C63 1.508(18) . ?
C62 C64 1.57(2) . ?
C66 O1 1.21(2) . ?
C66 N8 1.34(3) . ?
C67 N8 1.46(2) . ?
C68 N8 1.44(3) . ?
C69 O2 1.222(13) . ?
C69 N9 1.331(14) . ?
C70 N9 1.465(15) . ?
C71 N9 1.448(14) . ?
C72 N10 1.26(3) . ?
C72 O3 1.29(3) . ?
C73 N10 1.44(2) . ?
C74 N10 1.42(2) . ?
C75 O4 1.215(17) . ?
C75 N11 1.255(18) . ?
C76 N11 1.48(2) . ?
C77 N11 1.405(19) . ?
C78 O5 1.176(15) . ?
C78 N12 1.329(16) . ?
C79 N12 1.44(2) . ?
C80 N12 1.43(2) . ?
C81 N13 1.215(18) . ?
C81 O6 1.244(17) . ?
C82 N13 1.467(19) . ?
C83 N13 1.45(2) . ?
C84 N14 1.38(3) . ?
C84 O7 1.40(3) . ?
C85 N14 1.38(3) . ?
C86 N14 1.38(3) . ?
C87 O8 1.199(15) . ?
C87 N15 1.334(16) . ?
C88 N15 1.46(2) . ?
C89 N15 1.457(19) . ?
C90 O9 1.28(2) . ?
C90 N16 1.30(2) . ?
C91 N16 1.447(18) . ?
C92 N16 1.425(19) . ?
Cl1 Pt1 2.294(5) . ?
Cl2 Pt2 2.297(6) . ?
F1 Sb1 1.852(9) . ?
F2 Sb1 1.850(9) . ?
F3 Sb1 1.801(10) . ?
F4 Sb1 1.828(9) . ?
F5 Sb1 1.857(9) . ?
F6 Sb1 1.872(10) . ?
F7 Sb2 1.881(12) . ?
F8 Sb2 1.871(10) . ?
F9 Sb2 1.862(9) . ?
F10 Sb2 1.702(14) . ?
F11 Sb2 1.855(9) . ?
F12 Sb2 1.869(10) . ?
N1 Pt1 2.028(9) . ?
N2 Pt1 1.933(8) . ?
N3 Pt1 2.028(9) . ?
N5 Pt2 2.023(10) . ?
N6 Pt2 1.926(10) . ?
N7 Pt2 2.004(10) . ?

loop_
_geom_torsion_atom_site_label_1
_geom_torsion_atom_site_label_2
_geom_torsion_atom_site_label_3
_geom_torsion_atom_site_label_4
_geom_torsion
_geom_torsion_site_symmetry_1
_geom_torsion_site_symmetry_2
_geom_torsion_site_symmetry_3
_geom_torsion_site_symmetry_4
_geom_torsion_publ_flag
N1 C1 C2 C3 -1.4(14) . . . . ?
C1 C2 C3 C4 0.3(14) . . . . ?
C2 C3 C4 C5 0.1(14) . . . . ?
C3 C4 C5 N1 0.6(13) . . . . ?
C3 C4 C5 C6 179.7(8) . . . . ?
C4 C5 C6 N2 -178.8(8) . . . . ?
N1 C5 C6 N2 0.4(11) . . . . ?
C4 C5 C6 C13 2.0(14) . . . . ?
N1 C5 C6 C13 -178.8(8) . . . . ?
N3 C7 C8 C9 -0.4(16) . . . . ?
C7 C8 C9 C10 -0.1(17) . . . . ?
C8 C9 C10 C11 -0.5(15) . . . . ?
C9 C10 C11 N3 1.4(14) . . . . ?
C9 C10 C11 C12 179.3(9) . . . . ?
N3 C11 C12 N2 -0.9(11) . . . . ?
C10 C11 C12 N2 -178.9(8) . . . . ?
N3 C11 C12 C15 177.1(8) . . . . ?
C10 C11 C12 C15 -0.9(15) . . . . ?
N2 C6 C13 C14 -1.7(13) . . . . ?
C5 C6 C13 C14 177.4(8) . . . . ?
C6 C13 C14 C15 3.0(12) . . . . ?
C6 C13 C14 C16 -176.2(8) . . . . ?
C13 C14 C15 C12 -2.6(13) . . . . ?
C16 C14 C15 C12 176.6(8) . . . . ?
N2 C12 C15 C14 0.8(13) . . . . ?
C11 C12 C15 C14 -177.1(8) . . . . ?
C15 C14 C16 C17 -139.8(9) . . . . ?
C13 C14 C16 C17 39.4(12) . . . . ?
C15 C14 C16 C21 39.7(13) . . . . ?
C13 C14 C16 C21 -141.1(9) . . . . ?
C21 C16 C17 C18 -0.1(14) . . . . ?
C14 C16 C17 C18 179.4(9) . . . . ?
C16 C17 C18 C19 0.8(15) . . . . ?
C16 C17 C18 C25 -178.6(9) . . . . ?
C17 C18 C19 C20 -0.4(16) . . . . ?
C25 C18 C19 C20 179.0(10) . . . . ?
C17 C18 C19 C22 -178.8(10) . . . . ?
C25 C18 C19 C22 0.6(15) . . . . ?
C18 C19 C20 C21 -0.8(17) . . . . ?
C22 C19 C20 C21 177.6(11) . . . . ?
C19 C20 C21 C16 1.6(16) . . . . ?
C17 C16 C21 C20 -1.1(15) . . . . ?
C14 C16 C21 C20 179.4(9) . . . . ?
C20 C19 C22 C23 144.9(11) . . . . ?
C18 C19 C22 C23 -36.7(15) . . . . ?
C19 C22 C23 C24 51.8(14) . . . . ?
C22 C23 C24 C26 144.6(11) . . . . ?
C22 C23 C24 C25 -33.5(15) . . . . ?
C26 C24 C25 N4 0.7(16) . . . . ?
C23 C24 C25 N4 178.8(10) . . . . ?
C26 C24 C25 C18 179.4(10) . . . . ?
C23 C24 C25 C18 -2.5(15) . . . . ?
C19 C18 C25 N4 -161.4(10) . . . . ?
C17 C18 C25 N4 18.0(14) . . . . ?
C19 C18 C25 C24 19.9(15) . . . . ?
C17 C18 C25 C24 -160.7(10) . . . . ?
C25 C24 C26 C27 -0.9(16) . . . . ?
C23 C24 C26 C27 -179.0(11) . . . . ?
C25 C24 C26 C52 -178.1(10) . . . . ?
C23 C24 C26 C52 3.8(17) . . . . ?
C24 C26 C27 C28 1.0(16) . . . . ?
C52 C26 C27 C28 178.2(10) . . . . ?
C24 C26 C27 C29 177.5(11) . . . . ?
C52 C26 C27 C29 -5.4(17) . . . . ?
C26 C27 C28 N4 -0.9(16) . . . . ?
C29 C27 C28 N4 -177.5(10) . . . . ?
C26 C27 C28 C32 178.7(9) . . . . ?
C29 C27 C28 C32 2.2(15) . . . . ?
C28 C27 C29 C30 -35.6(15) . . . . ?
C26 C27 C29 C30 148.0(11) . . . . ?
C27 C29 C30 C31 50.0(13) . . . . ?
C29 C30 C31 C32 -35.2(15) . . . . ?
C29 C30 C31 C33 148.1(11) . . . . ?
C33 C31 C32 C36 1.2(16) . . . . ?
C30 C31 C32 C36 -175.6(10) . . . . ?
C33 C31 C32 C28 179.2(10) . . . . ?
C30 C31 C32 C28 2.4(15) . . . . ?
N4 C28 C32 C36 13.5(14) . . . . ?
C27 C28 C32 C36 -166.2(10) . . . . ?
N4 C28 C32 C31 -164.5(10) . . . . ?
C27 C28 C32 C31 15.8(15) . . . . ?
C32 C31 C33 C34 -2.5(17) . . . . ?
C30 C31 C33 C34 174.3(11) . . . . ?
C31 C33 C34 C35 2.0(18) . . . . ?
C33 C34 C35 C36 -0.3(16) . . . . ?
C33 C34 C35 C37 -178.7(10) . . . . ?
C31 C32 C36 C35 0.5(15) . . . . ?
C28 C32 C36 C35 -177.4(9) . . . . ?
C34 C35 C36 C32 -1.0(15) . . . . ?
C37 C35 C36 C32 177.4(9) . . . . ?
C34 C35 C37 C38 42.1(14) . . . . ?
C36 C35 C37 C38 -136.4(10) . . . . ?
C34 C35 C37 C39 -139.7(10) . . . . ?
C36 C35 C37 C39 41.9(13) . . . . ?
C39 C37 C38 C40 -3.5(13) . . . . ?
C35 C37 C38 C40 174.8(8) . . . . ?
C38 C37 C39 C46 3.8(13) . . . . ?
C35 C37 C39 C46 -174.4(8) . . . . ?
C37 C38 C40 N6 2.3(13) . . . . ?
C37 C38 C40 C41 -177.7(9) . . . . ?
N6 C40 C41 N7 -3.8(11) . . . . ?
C38 C40 C41 N7 176.2(9) . . . . ?
N6 C40 C41 C42 175.9(8) . . . . ?
C38 C40 C41 C42 -4.2(15) . . . . ?
N7 C41 C42 C43 -0.6(14) . . . . ?
C40 C41 C42 C43 179.8(8) . . . . ?
C41 C42 C43 C44 -1.2(14) . . . . ?
C42 C43 C44 C45 1.6(15) . . . . ?
C43 C44 C45 N7 -0.1(16) . . . . ?
C37 C39 C46 N6 -2.7(13) . . . . ?
C37 C39 C46 C47 178.7(9) . . . . ?
N6 C46 C47 C48 -178.2(8) . . . . ?
C39 C46 C47 C48 0.3(16) . . . . ?
N6 C46 C47 N5 3.6(11) . . . . ?
C39 C46 C47 N5 -177.8(9) . . . . ?
N5 C47 C48 C49 -0.3(14) . . . . ?
C46 C47 C48 C49 -178.3(9) . . . . ?
C47 C48 C49 C50 -0.1(15) . . . . ?
C48 C49 C50 C51 -0.5(15) . . . . ?
C49 C50 C51 N5 1.7(16) . . . . ?
C24 C26 C52 C57 -100.8(12) . . . . ?
C27 C26 C52 C57 82.0(14) . . . . ?
C24 C26 C52 C53 73.2(14) . . . . ?
C27 C26 C52 C53 -104.0(12) . . . . ?
C57 C52 C53 C54 -0.9(16) . . . . ?
C26 C52 C53 C54 -174.8(9) . . . . ?
C52 C53 C54 C55 0.1(15) . . . . ?
C52 C53 C54 C58 178.5(10) . . . . ?
C53 C54 C55 C56 -0.6(16) . . . . ?
C58 C54 C55 C56 -179.1(10) . . . . ?
C54 C55 C56 C57 1.9(16) . . . . ?
C54 C55 C56 C62 176.9(10) . . . . ?
C53 C52 C57 C56 2.2(16) . . . . ?
C26 C52 C57 C56 176.0(9) . . . . ?
C55 C56 C57 C52 -2.6(16) . . . . ?
C62 C56 C57 C52 -177.5(10) . . . . ?
C55 C54 C58 C61 50.2(14) . . . . ?
C53 C54 C58 C61 -128.1(11) . . . . ?
C55 C54 C58 C60 -69.7(13) . . . . ?
C53 C54 C58 C60 111.9(12) . . . . ?
C55 C54 C58 C59 171.3(10) . . . . ?
C53 C54 C58 C59 -7.0(15) . . . . ?
C55 C56 C62 C65 176.9(18) . . . . ?
C57 C56 C62 C65 -8(2) . . . . ?
C55 C56 C62 C63 53.4(15) . . . . ?
C57 C56 C62 C63 -131.8(12) . . . . ?
C55 C56 C62 C64 -59.1(17) . . . . ?
C57 C56 C62 C64 115.7(15) . . . . ?
C2 C1 N1 C5 2.0(13) . . . . ?
C2 C1 N1 Pt1 179.6(7) . . . . ?
C4 C5 N1 C1 -1.6(12) . . . . ?
C6 C5 N1 C1 179.2(8) . . . . ?
C4 C5 N1 Pt1 -179.6(7) . . . . ?
C6 C5 N1 Pt1 1.2(9) . . . . ?
C15 C12 N2 C6 0.5(13) . . . . ?
C11 C12 N2 C6 178.7(8) . . . . ?
C15 C12 N2 Pt1 -176.7(6) . . . . ?
C11 C12 N2 Pt1 1.5(10) . . . . ?
C13 C6 N2 C12 0.0(13) . . . . ?
C5 C6 N2 C12 -179.2(7) . . . . ?
C13 C6 N2 Pt1 177.3(7) . . . . ?
C5 C6 N2 Pt1 -2.0(10) . . . . ?
C8 C7 N3 C11 1.3(14) . . . . ?
C8 C7 N3 Pt1 -178.6(8) . . . . ?
C10 C11 N3 C7 -1.8(13) . . . . ?
C12 C11 N3 C7 -179.9(8) . . . . ?
C10 C11 N3 Pt1 178.1(7) . . . . ?
C12 C11 N3 Pt1 0.0(9) . . . . ?
C24 C25 N4 C28 -0.6(15) . . . . ?
C18 C25 N4 C28 -179.3(9) . . . . ?
C27 C28 N4 C25 0.7(15) . . . . ?
C32 C28 N4 C25 -179.0(9) . . . . ?
C50 C51 N5 C47 -2.1(14) . . . . ?
C50 C51 N5 Pt2 178.9(7) . . . . ?
C48 C47 N5 C51 1.4(13) . . . . ?
C46 C47 N5 C51 179.6(8) . . . . ?
C48 C47 N5 Pt2 -179.4(7) . . . . ?
C46 C47 N5 Pt2 -1.2(10) . . . . ?
C38 C40 N6 C46 -1.4(13) . . . . ?
C41 C40 N6 C46 178.6(8) . . . . ?
C38 C40 N6 Pt2 -176.5(7) . . . . ?
C41 C40 N6 Pt2 3.5(10) . . . . ?
C39 C46 N6 C40 1.6(13) . . . . ?
C47 C46 N6 C40 -179.7(8) . . . . ?
C39 C46 N6 Pt2 176.8(6) . . . . ?
C47 C46 N6 Pt2 -4.4(10) . . . . ?
C42 C41 N7 C45 2.0(14) . . . . ?
C40 C41 N7 C45 -178.4(8) . . . . ?
C42 C41 N7 Pt2 -177.2(7) . . . . ?
C40 C41 N7 Pt2 2.4(10) . . . . ?
C44 C45 N7 C41 -1.6(14) . . . . ?
C44 C45 N7 Pt2 177.4(7) . . . . ?
O1 C66 N8 C68 3(3) . . . . ?
O1 C66 N8 C67 -174.9(19) . . . . ?
O2 C69 N9 C71 1.3(17) . . . . ?
O2 C69 N9 C70 -179.1(11) . . . . ?
O3 C72 N10 C74 174(3) . . . . ?
O3 C72 N10 C73 -10(5) . . . . ?
O4 C75 N11 C77 176.7(16) . . . . ?
O4 C75 N11 C76 1(3) . . . . ?
O5 C78 N12 C80 -3(3) . . . . ?
O5 C78 N12 C79 178(2) . . . . ?
O6 C81 N13 C83 -1(2) . . . . ?
O6 C81 N13 C82 174.9(14) . . . . ?
O7 C84 N14 C86 -2(3) . . . . ?
O7 C84 N14 C85 179(2) . . . . ?
O8 C87 N15 C89 -3(2) . . . . ?
O8 C87 N15 C88 179.5(14) . . . . ?
O9 C90 N16 C92 169(2) . . . . ?
O9 C90 N16 C91 -8(3) . . . . ?
C12 N2 Pt1 N3 -1.2(6) . . . . ?
C6 N2 Pt1 N3 -178.6(7) . . . . ?
C12 N2 Pt1 N1 179.4(7) . . . . ?
C6 N2 Pt1 N1 2.1(6) . . . . ?
C7 N3 Pt1 N2 -179.5(8) . . . . ?
C11 N3 Pt1 N2 0.6(6) . . . . ?
C7 N3 Pt1 N1 -177.5(8) . . . . ?
C11 N3 Pt1 N1 2.7(13) . . . . ?
C7 N3 Pt1 Cl1 1.2(8) . . . . ?
C11 N3 Pt1 Cl1 -178.7(6) . . . . ?
C1 N1 Pt1 N2 -179.5(8) . . . . ?
C5 N1 Pt1 N2 -1.7(6) . . . . ?
C1 N1 Pt1 N3 178.5(8) . . . . ?
C5 N1 Pt1 N3 -3.8(13) . . . . ?
C1 N1 Pt1 Cl1 -0.2(8) . . . . ?
C5 N1 Pt1 Cl1 177.6(5) . . . . ?
C40 N6 Pt2 N7 -1.8(7) . . . . ?
C46 N6 Pt2 N7 -177.3(7) . . . . ?
C40 N6 Pt2 N5 178.4(7) . . . . ?
C46 N6 Pt2 N5 3.0(6) . . . . ?
C41 N7 Pt2 N6 -0.5(6) . . . . ?
C45 N7 Pt2 N6 -179.6(8) . . . . ?
C41 N7 Pt2 N5 0.2(14) . . . . ?
C45 N7 Pt2 N5 -178.9(9) . . . . ?
C41 N7 Pt2 Cl2 178.2(6) . . . . ?
C45 N7 Pt2 Cl2 -0.9(8) . . . . ?
C51 N5 Pt2 N6 178.2(9) . . . . ?
C47 N5 Pt2 N6 -0.9(6) . . . . ?
C51 N5 Pt2 N7 177.5(9) . . . . ?
C47 N5 Pt2 N7 -1.6(13) . . . . ?
C51 N5 Pt2 Cl2 -0.5(8) . . . . ?
C47 N5 Pt2 Cl2 -179.6(6) . . . . ?
